data_4304584
loop_
_publ_author_name
'Hiu Fung Lau'
'Pearly Chwee Ying Ang'
'Victor Wee Lin Ng'
'Seah Ling Kuan'
'Lai Yoong Goh'
'Alexey S. Borisov'
'Paul Hazendonk'
'Tracey L. Roemmele'
'Ren\'e T. Boer\'e'
'Richard D. Webster'

_publ_contact_author
;
 Dr. Lai Yoong Goh
 Professor Rene T. Boere
;
_publ_contact_author_email
;
 LaiYoongGoh@ntu.edu.sg.
 boere@uleth.ca
;
_publ_contact_author_fax
;
+65 6316 6984
+1-403-329-2057
;
_publ_contact_author_phone +65-6316-8792;
_publ_section_title
;
Coupling of CpCr(CO)3 and Heterocyclic Dithiadiazolyl Radicals. Synthetic,
X-ray Diffraction, Dynamic NMR, EPR, CV, and DFT Studies
;
_journal_name_full 'Inorganic Chemistry'
_journal_page_first 632
_journal_page_last 644
_journal_paper_doi 10.1021/ic702128f
_journal_volume 47
_journal_year 2008
_chemical_formula_sum 'C15 H9 Cr F3 N2 O2 S2'
_chemical_formula_weight 422.36
_chemical_name_systematic
; 
 ? 
;
_space_group_IT_number 14
_symmetry_cell_setting monoclinic
_symmetry_space_group_name_Hall '-P 2ybc'
_symmetry_space_group_name_H-M 'P 1 21/c 1'
_atom_sites_solution_hydrogens geom
_atom_sites_solution_primary direct
_atom_sites_solution_secondary difmap
_audit_creation_method SHELXL-97
_cell_angle_alpha 90.00
_cell_angle_beta 104.736(3)
_cell_angle_gamma 90.00
_cell_formula_units_Z 4
_cell_length_a 9.9853(10)
_cell_length_b 22.019(2)
_cell_length_c 7.3781(8)
_cell_measurement_reflns_used 909
_cell_measurement_temperature 223(2)
_cell_measurement_theta_max 23.36
_cell_measurement_theta_min 2.30
_cell_volume 1568.8(3)
_computing_cell_refinement 'Bruker SMART'
_computing_data_collection 'Bruker SMART'
_computing_data_reduction 'Bruker SAINT'
_computing_molecular_graphics 'Bruker SHELXTL'
_computing_publication_material 'Bruker SHELXTL'
_computing_structure_refinement 'SHELXL-97 (Sheldrick, 1997)'
_computing_structure_solution 'SHELXS-97 (Sheldrick, 1990)'
_diffrn_ambient_temperature 223(2)
_diffrn_measured_fraction_theta_full 0.999
_diffrn_measured_fraction_theta_max 0.999
_diffrn_measurement_device_type 'CCD area detector'
_diffrn_measurement_method 'phi and omega scans'
_diffrn_radiation_monochromator graphite
_diffrn_radiation_source 'fine-focus sealed tube'
_diffrn_radiation_type MoK\a
_diffrn_radiation_wavelength 0.71073
_diffrn_reflns_av_R_equivalents 0.0518
_diffrn_reflns_av_sigmaI/netI 0.0586
_diffrn_reflns_limit_h_max 7
_diffrn_reflns_limit_h_min -12
_diffrn_reflns_limit_k_max 27
_diffrn_reflns_limit_k_min -28
_diffrn_reflns_limit_l_max 9
_diffrn_reflns_limit_l_min -9
_diffrn_reflns_number 11106
_diffrn_reflns_theta_full 27.50
_diffrn_reflns_theta_max 27.50
_diffrn_reflns_theta_min 1.85
_exptl_absorpt_coefficient_mu 1.040
_exptl_absorpt_correction_T_max 0.9596
_exptl_absorpt_correction_T_min 0.8189
_exptl_absorpt_correction_type multi-scan
_exptl_absorpt_process_details
; 
SADABS (Sheldrick, 2004)
;
_exptl_crystal_colour RED
_exptl_crystal_density_diffrn 1.788
_exptl_crystal_density_meas 0
_exptl_crystal_density_method 'not measured'
_exptl_crystal_description PLATE
_exptl_crystal_F_000 848
_exptl_crystal_size_max 0.20
_exptl_crystal_size_mid 0.10
_exptl_crystal_size_min 0.04
_refine_diff_density_max 0.524
_refine_diff_density_min -0.507
_refine_diff_density_rms 0.108
_refine_ls_extinction_method none
_refine_ls_goodness_of_fit_ref 1.213
_refine_ls_hydrogen_treatment riding
_refine_ls_matrix_type full
_refine_ls_number_parameters 226
_refine_ls_number_reflns 3590
_refine_ls_number_restraints 0
_refine_ls_restrained_S_all 1.213
_refine_ls_R_factor_all 0.0883
_refine_ls_R_factor_gt 0.0689
_refine_ls_shift/su_max 0.001
_refine_ls_shift/su_mean 0.000
_refine_ls_structure_factor_coef Fsqd
_refine_ls_weighting_details 'calc w=1/[\s^2^(Fo^2^)+(0.0525P)^2^+1.2450P] where P=(Fo^2^+2Fc^2^)/3'
_refine_ls_weighting_scheme calc
_refine_ls_wR_factor_gt 0.1345
_refine_ls_wR_factor_ref 0.1414
_reflns_number_gt 2923
_reflns_number_total 3590
_reflns_threshold_expression >2sigma(I)
_cod_data_source_file ic702128f-file001_4.cif
_cod_data_source_block 3d
_cod_depositor_comments
;
The following automatic conversions were performed:
'_symmetry_cell_setting' value 'Monoclinic' changed to 'monoclinic'
according to '/home/saulius/struct/CIF-dictionaries/cif_core.dic'
dictionary named 'cif_core.dic' version 2.4.1 from 2010-06-29.

Automatic conversion script
Id: cif_fix_enum 1527 2010-12-29 10:47:43Z saulius 
;
_cod_database_code 4304584

loop_
_symmetry_equiv_pos_as_xyz
'x, y, z'
'-x, y+1/2, -z+1/2'
'-x, -y, -z'
'x, -y-1/2, z-1/2'

loop_
_atom_site_label
_atom_site_type_symbol
_atom_site_fract_x
_atom_site_fract_y
_atom_site_fract_z
_atom_site_U_iso_or_equiv
_atom_site_adp_type
_atom_site_occupancy
_atom_site_symmetry_multiplicity
_atom_site_calc_flag
_atom_site_refinement_flags
_atom_site_disorder_assembly
_atom_site_disorder_group
Cr1 Cr 0.34595(7) 0.62241(3) 0.61740(9) 0.01888(18) Uani 1 1 d . . .
S1 S 0.18758(11) 0.62867(5) 0.32476(15) 0.0253(3) Uani 1 1 d . . .
S2 S 0.13346(11) 0.57071(5) 0.52578(15) 0.0247(3) Uani 1 1 d . . .
N1 N 0.1952(4) 0.57259(15) 0.1811(5) 0.0235(8) Uani 1 1 d . . .
N2 N 0.1344(3) 0.50922(15) 0.4039(5) 0.0235(8) Uani 1 1 d . . .
F1 F 0.1391(3) 0.32460(13) -0.4120(4) 0.0486(8) Uani 1 1 d . . .
F2 F 0.0661(3) 0.27089(12) -0.2166(4) 0.0456(8) Uani 1 1 d . . .
F3 F 0.2826(3) 0.27916(13) -0.1910(4) 0.0491(8) Uani 1 1 d . . .
C1 C 0.1738(4) 0.51796(18) 0.2454(5) 0.0201(8) Uani 1 1 d . . .
C2 C 0.1776(4) 0.46391(17) 0.1264(5) 0.0188(8) Uani 1 1 d . . .
C3 C 0.2074(5) 0.4705(2) -0.0463(6) 0.0294(10) Uani 1 1 d . . .
H3 H 0.2307 0.5090 -0.0839 0.035 Uiso 1 1 calc R . .
C4 C 0.2033(5) 0.4211(2) -0.1646(6) 0.0282(10) Uani 1 1 d . . .
H4 H 0.2232 0.4259 -0.2816 0.034 Uiso 1 1 calc R . .
C5 C 0.1694(4) 0.36462(18) -0.1073(6) 0.0232(9) Uani 1 1 d . . .
C6 C 0.1405(5) 0.35722(19) 0.0655(6) 0.0292(10) Uani 1 1 d . . .
H6 H 0.1175 0.3187 0.1035 0.035 Uiso 1 1 calc R . .
C7 C 0.1460(5) 0.40693(19) 0.1812(6) 0.0272(10) Uani 1 1 d . . .
H7 H 0.1278 0.4018 0.2992 0.033 Uiso 1 1 calc R . .
C8 C 0.1649(5) 0.3105(2) -0.2308(6) 0.0308(10) Uani 1 1 d . . .
C9 C 0.2527(5) 0.7050(2) 0.6994(7) 0.0363(11) Uani 1 1 d . . .
H9 H 0.1698 0.7262 0.6238 0.044 Uiso 1 1 calc R . .
C10 C 0.3902(5) 0.7162(2) 0.6955(6) 0.0351(11) Uani 1 1 d . . .
H10 H 0.4217 0.7475 0.6194 0.042 Uiso 1 1 calc R . .
C11 C 0.4755(5) 0.6787(2) 0.8300(7) 0.0391(12) Uani 1 1 d . . .
H11 H 0.5780 0.6790 0.8657 0.047 Uiso 1 1 calc R . .
C12 C 0.3905(6) 0.6444(2) 0.9166(7) 0.0402(12) Uani 1 1 d . . .
H12 H 0.4223 0.6156 1.0218 0.048 Uiso 1 1 calc R . .
C13 C 0.2540(6) 0.6610(2) 0.8354(7) 0.0382(12) Uani 1 1 d . . .
H13 H 0.1716 0.6450 0.8710 0.046 Uiso 1 1 calc R . .
C14 C 0.4751(5) 0.6277(2) 0.4764(7) 0.0311(10) Uani 1 1 d . . .
O14 O 0.5576(4) 0.63109(17) 0.3940(6) 0.0519(10) Uani 1 1 d . . .
C15 C 0.4266(5) 0.5473(2) 0.6824(6) 0.0272(10) Uani 1 1 d . . .
O15 O 0.4798(4) 0.50190(15) 0.7267(5) 0.0466(9) Uani 1 1 d . . .

loop_
_atom_site_aniso_label
_atom_site_aniso_U_11
_atom_site_aniso_U_22
_atom_site_aniso_U_33
_atom_site_aniso_U_23
_atom_site_aniso_U_13
_atom_site_aniso_U_12
Cr1 0.0197(3) 0.0192(3) 0.0187(3) -0.0017(3) 0.0068(2) -0.0017(3)
S1 0.0310(6) 0.0196(5) 0.0231(5) -0.0003(4) 0.0029(4) 0.0012(4)
S2 0.0233(6) 0.0270(6) 0.0268(5) -0.0065(4) 0.0119(4) -0.0043(4)
N1 0.033(2) 0.0207(18) 0.0170(16) -0.0003(14) 0.0065(14) -0.0028(14)
N2 0.0251(19) 0.0213(18) 0.0265(18) -0.0053(15) 0.0113(14) -0.0068(14)
F1 0.080(2) 0.0376(17) 0.0268(15) -0.0105(13) 0.0107(14) 0.0014(15)
F2 0.0448(18) 0.0295(15) 0.067(2) -0.0187(14) 0.0233(15) -0.0118(13)
F3 0.0379(17) 0.0431(18) 0.060(2) -0.0233(15) 0.0019(14) 0.0141(13)
C1 0.0150(19) 0.022(2) 0.0217(19) 0.0002(16) 0.0022(15) -0.0005(15)
C2 0.018(2) 0.019(2) 0.0190(19) -0.0005(16) 0.0044(15) -0.0002(15)
C3 0.043(3) 0.022(2) 0.025(2) -0.0018(18) 0.0119(19) -0.0092(19)
C4 0.040(3) 0.028(2) 0.019(2) -0.0036(18) 0.0129(18) -0.0027(19)
C5 0.023(2) 0.019(2) 0.025(2) -0.0041(17) 0.0019(17) 0.0005(16)
C6 0.037(3) 0.019(2) 0.032(2) 0.0042(18) 0.010(2) 0.0005(18)
C7 0.038(3) 0.024(2) 0.022(2) 0.0009(18) 0.0125(18) 0.0001(19)
C8 0.028(3) 0.028(2) 0.034(2) -0.003(2) 0.0040(19) 0.0021(18)
C9 0.040(3) 0.031(3) 0.034(3) -0.010(2) 0.003(2) 0.014(2)
C10 0.057(3) 0.021(2) 0.033(3) -0.0057(19) 0.021(2) -0.012(2)
C11 0.028(3) 0.048(3) 0.039(3) -0.019(2) 0.003(2) -0.008(2)
C12 0.065(4) 0.032(3) 0.022(2) -0.007(2) 0.009(2) 0.003(2)
C13 0.051(3) 0.037(3) 0.034(3) -0.018(2) 0.023(2) -0.019(2)
C14 0.032(3) 0.028(2) 0.035(2) -0.007(2) 0.012(2) -0.0031(19)
O14 0.050(2) 0.060(3) 0.060(3) -0.012(2) 0.038(2) -0.0104(19)
C15 0.023(2) 0.028(2) 0.029(2) -0.0045(19) 0.0043(18) -0.0020(18)
O15 0.046(2) 0.031(2) 0.062(2) 0.0052(18) 0.0113(18) 0.0127(16)

loop_
_atom_type_symbol
_atom_type_description
_atom_type_scat_dispersion_real
_atom_type_scat_dispersion_imag
_atom_type_scat_source
C C 0.0033 0.0016 'International Tables Vol C Tables 4.2.6.8 and 6.1.1.4'
H H 0.0000 0.0000 'International Tables Vol C Tables 4.2.6.8 and 6.1.1.4'
N N 0.0061 0.0033 'International Tables Vol C Tables 4.2.6.8 and 6.1.1.4'
O O 0.0106 0.0060 'International Tables Vol C Tables 4.2.6.8 and 6.1.1.4'
F F 0.0171 0.0103 'International Tables Vol C Tables 4.2.6.8 and 6.1.1.4'
S S 0.1246 0.1234 'International Tables Vol C Tables 4.2.6.8 and 6.1.1.4'
Cr Cr 0.3209 0.6236 'International Tables Vol C Tables 4.2.6.8 and 6.1.1.4'

loop_
_geom_angle_atom_site_label_1
_geom_angle_atom_site_label_2
_geom_angle_atom_site_label_3
_geom_angle
_geom_angle_site_symmetry_1
_geom_angle_site_symmetry_3
_geom_angle_publ_flag
C15 Cr1 C14 83.2(2) . . ?
C15 Cr1 C11 100.6(2) . . ?
C14 Cr1 C11 89.9(2) . . ?
C15 Cr1 C10 137.8(2) . . ?
C14 Cr1 C10 88.03(19) . . ?
C11 Cr1 C10 37.91(19) . . ?
C15 Cr1 C12 88.46(19) . . ?
C14 Cr1 C12 124.0(2) . . ?
C11 Cr1 C12 37.7(2) . . ?
C10 Cr1 C12 62.91(18) . . ?
C15 Cr1 C9 148.9(2) . . ?
C14 Cr1 C9 120.4(2) . . ?
C11 Cr1 C9 62.69(19) . . ?
C10 Cr1 C9 37.54(19) . . ?
C12 Cr1 C9 62.04(19) . . ?
C15 Cr1 C13 112.9(2) . . ?
C14 Cr1 C13 149.22(19) . . ?
C11 Cr1 C13 62.18(19) . . ?
C10 Cr1 C13 62.20(18) . . ?
C12 Cr1 C13 36.78(19) . . ?
C9 Cr1 C13 36.79(18) . . ?
C15 Cr1 S1 116.17(14) . . ?
C14 Cr1 S1 83.20(15) . . ?
C11 Cr1 S1 141.28(15) . . ?
C10 Cr1 S1 103.58(14) . . ?
C12 Cr1 S1 146.59(15) . . ?
C9 Cr1 S1 88.34(13) . . ?
C13 Cr1 S1 109.93(15) . . ?
C15 Cr1 S2 86.75(14) . . ?
C14 Cr1 S2 125.06(14) . . ?
C11 Cr1 S2 145.01(15) . . ?
C10 Cr1 S2 130.41(15) . . ?
C12 Cr1 S2 109.49(16) . . ?
C9 Cr1 S2 93.74(14) . . ?
C13 Cr1 S2 83.34(13) . . ?
S1 Cr1 S2 54.04(4) . . ?
N1 S1 S2 93.48(13) . . ?
N1 S1 Cr1 114.91(13) . . ?
S2 S1 Cr1 63.39(4) . . ?
N2 S2 S1 94.35(13) . . ?
N2 S2 Cr1 115.49(13) . . ?
S1 S2 Cr1 62.57(4) . . ?
C1 N1 S1 114.3(3) . . ?
C1 N2 S2 114.0(3) . . ?
N1 C1 N2 123.4(4) . . ?
N1 C1 C2 118.9(4) . . ?
N2 C1 C2 117.3(3) . . ?
C7 C2 C3 118.8(4) . . ?
C7 C2 C1 120.9(4) . . ?
C3 C2 C1 120.2(4) . . ?
C2 C3 C4 121.1(4) . . ?
C5 C4 C3 118.9(4) . . ?
C4 C5 C6 120.7(4) . . ?
C4 C5 C8 120.2(4) . . ?
C6 C5 C8 119.1(4) . . ?
C7 C6 C5 119.4(4) . . ?
C2 C7 C6 121.0(4) . . ?
F3 C8 F1 106.0(4) . . ?
F3 C8 F2 105.8(4) . . ?
F1 C8 F2 105.8(4) . . ?
F3 C8 C5 113.0(4) . . ?
F1 C8 C5 113.2(4) . . ?
F2 C8 C5 112.3(4) . . ?
C13 C9 C10 107.9(4) . . ?
C13 C9 Cr1 72.3(3) . . ?
C10 C9 Cr1 69.7(3) . . ?
C11 C10 C9 107.7(4) . . ?
C11 C10 Cr1 70.9(3) . . ?
C9 C10 Cr1 72.7(3) . . ?
C10 C11 C12 108.0(4) . . ?
C10 C11 Cr1 71.2(3) . . ?
C12 C11 Cr1 72.6(3) . . ?
C13 C12 C11 107.6(5) . . ?
C13 C12 Cr1 72.5(3) . . ?
C11 C12 Cr1 69.6(3) . . ?
C12 C13 C9 108.8(5) . . ?
C12 C13 Cr1 70.7(3) . . ?
C9 C13 Cr1 70.9(3) . . ?
O14 C14 Cr1 178.1(4) . . ?
O15 C15 Cr1 177.7(4) . . ?

loop_
_geom_bond_atom_site_label_1
_geom_bond_atom_site_label_2
_geom_bond_distance
_geom_bond_site_symmetry_2
_geom_bond_publ_flag
Cr1 C15 1.849(5) . ?
Cr1 C14 1.855(5) . ?
Cr1 C11 2.154(4) . ?
Cr1 C10 2.159(4) . ?
Cr1 C12 2.193(5) . ?
Cr1 C9 2.197(4) . ?
Cr1 C13 2.215(5) . ?
Cr1 S1 2.3334(12) . ?
Cr1 S2 2.3505(12) . ?
S1 N1 1.642(4) . ?
S1 S2 2.1280(15) . ?
S2 N2 1.627(3) . ?
N1 C1 1.330(5) . ?
N2 C1 1.340(5) . ?
F1 C8 1.333(5) . ?
F2 C8 1.340(5) . ?
F3 C8 1.330(5) . ?
C1 C2 1.485(5) . ?
C2 C7 1.379(6) . ?
C2 C3 1.388(6) . ?
C3 C4 1.389(6) . ?
C4 C5 1.382(6) . ?
C5 C6 1.386(6) . ?
C5 C8 1.495(6) . ?
C6 C7 1.381(6) . ?
C9 C13 1.392(7) . ?
C9 C10 1.402(7) . ?
C10 C11 1.401(7) . ?
C11 C12 1.405(7) . ?
C12 C13 1.391(7) . ?
C14 O14 1.144(6) . ?
C15 O15 1.140(5) . ?
